data_4513681
loop_
_publ_author_name
'Zhu, Bingqing'
'Wang, Jian-Rong'
'Mei, Xuefeng'

_publ_section_title
;
 Insight into the Phase Transformation among Various Solid Forms of
 Baicalein
;
_journal_issue 10
_journal_name_full 'Crystal Growth &amp; Design'
_journal_page_first 4959
_journal_paper_doi 10.1021/acs.cgd.5b00858
_journal_volume 15
_journal_year 2015
_chemical_formula_sum 'C15 H12 O6'
_chemical_formula_weight 288.25
_chemical_name_common 4
_chemical_name_systematic
;
 ?
;
_space_group_IT_number 2
_symmetry_cell_setting triclinic
_symmetry_space_group_name_Hall '-P 1'
_symmetry_space_group_name_H-M 'P -1'
_atom_sites_solution_hydrogens geom
_atom_sites_solution_primary direct
_atom_sites_solution_secondary difmap
_audit_creation_method SHELXL-97
_cell_angle_alpha 104.171(10)
_cell_angle_beta 110.512(10)
_cell_angle_gamma 107.425(10)
_cell_formula_units_Z 2
_cell_length_a 7.8486(13)
_cell_length_b 9.7046(16)
_cell_length_c 10.4672(19)
_cell_measurement_reflns_used 6169
_cell_measurement_temperature 296(2)
_cell_measurement_theta_max 54.87
_cell_measurement_theta_min 4.50
_cell_volume 655.6(2)
_computing_cell_refinement 'Bruker SAINT'
_computing_data_collection 'Bruker APEX2'
_computing_data_reduction 'Bruker SAINT'
_computing_molecular_graphics 'Bruker SHELXTL'
_computing_publication_material 'Bruker SHELXTL'
_computing_structure_refinement 'SHELXL-97 (Sheldrick, 2008)'
_computing_structure_solution 'SHELXS-97 (Sheldrick, 2008)'
_diffrn_ambient_temperature 296(2)
_diffrn_measured_fraction_theta_full 0.992
_diffrn_measured_fraction_theta_max 0.992
_diffrn_measurement_device_type 'Bruker APEX-II CCD'
_diffrn_measurement_method 'phi and omega scans'
_diffrn_radiation_monochromator graphite
_diffrn_radiation_source 'fine-focus sealed tube'
_diffrn_radiation_type MoK\a
_diffrn_radiation_wavelength 0.71073
_diffrn_reflns_av_R_equivalents 0.0236
_diffrn_reflns_av_sigmaI/netI 0.0279
_diffrn_reflns_limit_h_max 10
_diffrn_reflns_limit_h_min -10
_diffrn_reflns_limit_k_max 12
_diffrn_reflns_limit_k_min -11
_diffrn_reflns_limit_l_max 12
_diffrn_reflns_limit_l_min -13
_diffrn_reflns_number 10895
_diffrn_reflns_theta_full 27.53
_diffrn_reflns_theta_max 27.53
_diffrn_reflns_theta_min 2.26
_exptl_absorpt_coefficient_mu 0.114
_exptl_absorpt_correction_T_max 0.9893
_exptl_absorpt_correction_T_min 0.9684
_exptl_absorpt_correction_type multi-scan
_exptl_absorpt_process_details sadabs
_exptl_crystal_colour yellow
_exptl_crystal_density_diffrn 1.460
_exptl_crystal_density_method 'not measured'
_exptl_crystal_description plate
_exptl_crystal_F_000 300
_exptl_crystal_size_max 0.15
_exptl_crystal_size_mid 0.10
_exptl_crystal_size_min 0.10
_refine_diff_density_max 0.187
_refine_diff_density_min -0.236
_refine_diff_density_rms 0.040
_refine_ls_extinction_coef 0.0059(6)
_refine_ls_extinction_expression Fc^*^=kFc[1+0.001xFc^2^\l^3^/sin(2\q)]^-1/4^
_refine_ls_extinction_method none
_refine_ls_goodness_of_fit_ref 1.040
_refine_ls_hydrogen_treatment mixed
_refine_ls_matrix_type full
_refine_ls_number_parameters 201
_refine_ls_number_reflns 3006
_refine_ls_number_restraints 0
_refine_ls_restrained_S_all 1.040
_refine_ls_R_factor_all 0.0692
_refine_ls_R_factor_gt 0.0418
_refine_ls_shift/su_max 0.000
_refine_ls_shift/su_mean 0.000
_refine_ls_structure_factor_coef Fsqd
_refine_ls_weighting_details 'calc w=1/[\s^2^(Fo^2^)+(0.0741P)^2^+0.0000P] where P=(Fo^2^+2Fc^2^)/3'
_refine_ls_weighting_scheme calc
_refine_ls_wR_factor_gt 0.1132
_refine_ls_wR_factor_ref 0.1283
_reflns_number_gt 2060
_reflns_number_total 3006
_reflns_threshold_expression >2sigma(I)
_cod_data_source_file cg5b00858_si_005.cif
_cod_data_source_block D:\615\mo_2014615_0m.CIF
_cod_original_cell_volume 655.61(19)
_cod_original_sg_symbol_H-M P-1
_cod_database_code 4513681

loop_
_symmetry_equiv_pos_as_xyz
'x, y, z'
'-x, -y, -z'

loop_
_atom_site_label
_atom_site_type_symbol
_atom_site_fract_x
_atom_site_fract_y
_atom_site_fract_z
_atom_site_U_iso_or_equiv
_atom_site_adp_type
_atom_site_occupancy
_atom_site_symmetry_multiplicity
_atom_site_calc_flag
_atom_site_refinement_flags
O1S O 0.6775(2) 0.87131(13) 0.48021(16) 0.0476(3) Uani 1 1 d .
O4 O 1.27918(14) 0.82720(11) 0.42253(12) 0.0462(3) Uani 1 1 d .
H3 H 1.2492 0.9013 0.4398 0.069 Uiso 1 1 calc R
O1 O 0.63307(14) 0.27235(11) 0.24233(11) 0.0400(3) Uani 1 1 d .
O3 O 1.33240(14) 0.56486(12) 0.39383(14) 0.0523(3) Uani 1 1 d .
H2 H 1.3319 0.4789 0.3876 0.078 Uiso 1 1 calc R
O2 O 1.18047(15) 0.26884(12) 0.33578(13) 0.0509(3) Uani 1 1 d .
C11 C 0.2907(2) 0.01732(19) 0.15369(18) 0.0518(4) Uani 1 1 d .
H6 H 0.2952 0.1175 0.1824 0.062 Uiso 1 1 calc R
C12 C 0.1118(3) -0.1118(2) 0.0974(2) 0.0642(5) Uani 1 1 d .
H7 H -0.0035 -0.0983 0.0890 0.077 Uiso 1 1 calc R
C13 C 0.1023(3) -0.2606(2) 0.0534(2) 0.0637(5) Uani 1 1 d .
H8 H -0.0190 -0.3475 0.0150 0.076 Uiso 1 1 calc R
O5 O 0.91162(15) 0.82343(11) 0.36038(13) 0.0486(3) Uani 1 1 d .
H4 H 0.8195 0.8224 0.3807 0.073 Uiso 1 1 calc R
C5 C 1.1167(2) 0.69103(16) 0.37620(16) 0.0362(3) Uani 1 1 d .
C4 C 1.1461(2) 0.55595(16) 0.36220(15) 0.0365(3) Uani 1 1 d .
C9 C 0.9847(2) 0.41221(15) 0.31848(15) 0.0341(3) Uani 1 1 d .
C8 C 0.7969(2) 0.41104(15) 0.28913(15) 0.0344(3) Uani 1 1 d .
C1 C 0.6553(2) 0.13646(16) 0.22614(15) 0.0378(3) Uani 1 1 d .
C10 C 0.4638(2) -0.00078(17) 0.16789(15) 0.0398(4) Uani 1 1 d .
C15 C 0.4523(3) -0.15204(18) 0.12273(18) 0.0513(4) Uani 1 1 d .
H10 H 0.5670 -0.1664 0.1307 0.062 Uiso 1 1 calc R
C14 C 0.2731(3) -0.28029(19) 0.06654(19) 0.0614(5) Uani 1 1 d .
H9 H 0.2673 -0.3808 0.0373 0.074 Uiso 1 1 calc R
C2 C 0.8357(2) 0.13268(17) 0.26002(16) 0.0420(4) Uani 1 1 d .
H1 H 0.8456 0.0382 0.2527 0.050 Uiso 1 1 calc R
C3 C 1.0106(2) 0.26977(17) 0.30662(16) 0.0384(3) Uani 1 1 d .
C7 C 0.7643(2) 0.54448(16) 0.30169(16) 0.0381(3) Uani 1 1 d .
H5 H 0.6374 0.5408 0.2815 0.046 Uiso 1 1 calc R
C6 C 0.9261(2) 0.68450(16) 0.34527(16) 0.0369(3) Uani 1 1 d .
H1S H 0.726(3) 0.844(2) 0.547(2) 0.063(6) Uiso 1 1 d .
H2S H 0.566(4) 0.839(3) 0.448(3) 0.107(10) Uiso 1 1 d .

loop_
_atom_site_aniso_label
_atom_site_aniso_U_11
_atom_site_aniso_U_22
_atom_site_aniso_U_33
_atom_site_aniso_U_23
_atom_site_aniso_U_13
_atom_site_aniso_U_12
O1S 0.0387(7) 0.0396(6) 0.0710(9) 0.0246(6) 0.0267(6) 0.0202(5)
O4 0.0403(6) 0.0296(6) 0.0720(7) 0.0185(5) 0.0287(5) 0.0168(5)
O1 0.0364(5) 0.0285(5) 0.0522(6) 0.0125(5) 0.0188(5) 0.0144(4)
O3 0.0366(6) 0.0418(6) 0.0831(8) 0.0233(6) 0.0282(6) 0.0221(5)
O2 0.0458(6) 0.0434(6) 0.0729(8) 0.0229(6) 0.0284(6) 0.0290(5)
C11 0.0505(9) 0.0379(9) 0.0612(11) 0.0110(8) 0.0296(8) 0.0134(7)
C12 0.0519(10) 0.0579(12) 0.0728(13) 0.0172(10) 0.0330(9) 0.0121(9)
C13 0.0636(12) 0.0429(10) 0.0575(11) 0.0120(8) 0.0252(9) -0.0020(9)
O5 0.0488(6) 0.0338(6) 0.0813(8) 0.0281(6) 0.0385(6) 0.0251(5)
C5 0.0363(7) 0.0314(7) 0.0415(8) 0.0144(6) 0.0189(6) 0.0139(6)
C4 0.0353(7) 0.0373(8) 0.0417(8) 0.0151(6) 0.0189(6) 0.0202(6)
C9 0.0374(7) 0.0320(7) 0.0342(7) 0.0113(6) 0.0164(6) 0.0181(6)
C8 0.0347(7) 0.0288(7) 0.0370(8) 0.0105(6) 0.0154(6) 0.0129(6)
C1 0.0463(8) 0.0299(7) 0.0357(8) 0.0105(6) 0.0184(7) 0.0167(6)
C10 0.0451(8) 0.0327(8) 0.0348(8) 0.0100(6) 0.0170(7) 0.0122(6)
C15 0.0549(10) 0.0332(8) 0.0546(10) 0.0132(7) 0.0198(8) 0.0144(7)
C14 0.0732(13) 0.0328(9) 0.0591(11) 0.0127(8) 0.0233(10) 0.0113(9)
C2 0.0501(9) 0.0292(8) 0.0502(9) 0.0147(7) 0.0231(7) 0.0215(7)
C3 0.0423(8) 0.0374(8) 0.0400(8) 0.0144(6) 0.0190(7) 0.0228(7)
C7 0.0335(7) 0.0359(8) 0.0496(9) 0.0170(7) 0.0204(7) 0.0189(6)
C6 0.0428(8) 0.0322(7) 0.0445(8) 0.0173(6) 0.0224(7) 0.0219(6)

loop_
_atom_type_symbol
_atom_type_description
_atom_type_scat_dispersion_real
_atom_type_scat_dispersion_imag
_atom_type_scat_source
C C 0.0033 0.0016 'International Tables Vol C Tables 4.2.6.8 and 6.1.1.4'
H H 0.0000 0.0000 'International Tables Vol C Tables 4.2.6.8 and 6.1.1.4'
O O 0.0106 0.0060 'International Tables Vol C Tables 4.2.6.8 and 6.1.1.4'

loop_
_geom_angle_atom_site_label_1
_geom_angle_atom_site_label_2
_geom_angle_atom_site_label_3
_geom_angle
H1S O1S H2S 112(2)
C5 O4 H3 109.5
C1 O1 C8 119.94(11)
C4 O3 H2 109.5
C12 C11 C10 120.47(16)
C12 C11 H6 119.8
C10 C11 H6 119.8
C13 C12 C11 120.47(18)
C13 C12 H7 119.8
C11 C12 H7 119.8
C12 C13 C14 119.67(16)
C12 C13 H8 120.2
C14 C13 H8 120.2
C6 O5 H4 109.5
O4 C5 C4 117.61(12)
O4 C5 C6 122.61(12)
C4 C5 C6 119.78(13)
O3 C4 C5 118.92(13)
O3 C4 C9 120.88(12)
C5 C4 C9 120.19(12)
C8 C9 C4 118.14(12)
C8 C9 C3 120.01(13)
C4 C9 C3 121.84(12)
C7 C8 O1 117.19(12)
C7 C8 C9 122.52(12)
O1 C8 C9 120.28(12)
C2 C1 O1 122.01(13)
C2 C1 C10 125.34(13)
O1 C1 C10 112.64(12)
C11 C10 C15 118.56(14)
C11 C10 C1 120.89(14)
C15 C10 C1 120.54(14)
C14 C15 C10 120.61(16)
C14 C15 H10 119.7
C10 C15 H10 119.7
C15 C14 C13 120.22(16)
C15 C14 H9 119.9
C13 C14 H9 119.9
C1 C2 C3 121.37(13)
C1 C2 H1 119.3
C3 C2 H1 119.3
O2 C3 C2 122.68(13)
O2 C3 C9 121.06(13)
C2 C3 C9 116.26(12)
C8 C7 C6 118.10(12)
C8 C7 H5 121.0
C6 C7 H5 121.0
O5 C6 C7 123.32(12)
O5 C6 C5 115.42(13)
C7 C6 C5 121.26(12)

loop_
_geom_bond_atom_site_label_1
_geom_bond_atom_site_label_2
_geom_bond_distance
O1S H1S 0.82(2)
O1S H2S 0.74(3)
O4 C5 1.3607(16)
O4 H3 0.8200
O1 C1 1.3589(16)
O1 C8 1.3800(16)
O3 C4 1.3511(16)
O3 H2 0.8200
O2 C3 1.2626(16)
C11 C12 1.376(2)
C11 C10 1.383(2)
C11 H6 0.9300
C12 C13 1.374(3)
C12 H7 0.9300
C13 C14 1.375(3)
C13 H8 0.9300
O5 C6 1.3622(15)
O5 H4 0.8200
C5 C4 1.3800(19)
C5 C6 1.3929(19)
C4 C9 1.4082(19)
C9 C8 1.3922(18)
C9 C3 1.4384(18)
C8 C7 1.3780(18)
C1 C2 1.3482(19)
C1 C10 1.472(2)
C10 C15 1.392(2)
C15 C14 1.373(2)
C15 H10 0.9300
C14 H9 0.9300
C2 C3 1.418(2)
C2 H1 0.9300
C7 C6 1.3872(19)
C7 H5 0.9300

loop_
_geom_torsion_atom_site_label_1
_geom_torsion_atom_site_label_2
_geom_torsion_atom_site_label_3
_geom_torsion_atom_site_label_4
_geom_torsion
C10 C11 C12 C13 -0.5(3)
C11 C12 C13 C14 0.3(3)
O4 C5 C4 O3 -0.4(2)
C6 C5 C4 O3 -179.48(13)
O4 C5 C4 C9 178.32(12)
C6 C5 C4 C9 -0.7(2)
O3 C4 C9 C8 179.23(12)
C5 C4 C9 C8 0.5(2)
O3 C4 C9 C3 0.5(2)
C5 C4 C9 C3 -178.24(12)
C1 O1 C8 C7 179.24(12)
C1 O1 C8 C9 0.64(19)
C4 C9 C8 C7 -0.2(2)
C3 C9 C8 C7 178.62(12)
C4 C9 C8 O1 178.36(12)
C3 C9 C8 O1 -2.9(2)
C8 O1 C1 C2 2.6(2)
C8 O1 C1 C10 -176.91(11)
C12 C11 C10 C15 0.6(2)
C12 C11 C10 C1 179.19(14)
C2 C1 C10 C11 171.99(14)
O1 C1 C10 C11 -8.5(2)
C2 C1 C10 C15 -9.5(2)
O1 C1 C10 C15 170.06(12)
C11 C10 C15 C14 -0.6(2)
C1 C10 C15 C14 -179.14(14)
C10 C15 C14 C13 0.4(3)
C12 C13 C14 C15 -0.3(3)
O1 C1 C2 C3 -3.6(2)
C10 C1 C2 C3 175.87(13)
C1 C2 C3 O2 -178.35(14)
C1 C2 C3 C9 1.3(2)
C8 C9 C3 O2 -178.48(13)
C4 C9 C3 O2 0.3(2)
C8 C9 C3 C2 1.9(2)
C4 C9 C3 C2 -179.38(13)
O1 C8 C7 C6 -178.53(12)
C9 C8 C7 C6 0.0(2)
C8 C7 C6 O5 179.50(12)
C8 C7 C6 C5 -0.3(2)
O4 C5 C6 O5 1.8(2)
C4 C5 C6 O5 -179.16(12)
O4 C5 C6 C7 -178.40(13)
C4 C5 C6 C7 0.6(2)
